data_7134199
loop_
_publ_author_name
'Gray, Novan A. G.'
'Britten, James F.'
'Emslie, David J. H.'

_publ_section_title
;
 Potassium-telluroether interactions: structural characterisation and
 computational analysis.
;
_journal_name_full 'Chemical communications (Cambridge, England)'
_journal_paper_doi 10.1039/d4cc06539e
_journal_year 2025
_chemical_formula_moiety 'C55 H78 K N O2 Se2'
_chemical_formula_sum 'C55 H78 K N O2 Se2'
_chemical_formula_weight 982.20
_space_group_crystal_system monoclinic
_space_group_IT_number 14
_space_group_name_Hall '-P 2ybc'
_space_group_name_H-M_alt 'P 1 21/c 1'
_atom_sites_solution_hydrogens geom
_atom_sites_solution_primary dual
_audit_creation_date 2024-07-22
_audit_creation_method
;
Olex2 1.5
(compiled 2024.02.16 svn.r378c4104 for OlexSys, GUI svn.r6928)
;
_audit_update_record
;
2024-12-09 deposited with the CCDC.	2025-01-21 downloaded from the CCDC.
;
_cell_angle_alpha 90
_cell_angle_beta 92.670(10)
_cell_angle_gamma 90
_cell_formula_units_Z 4
_cell_length_a 9.342(4)
_cell_length_b 18.461(7)
_cell_length_c 29.140(8)
_cell_measurement_reflns_used 9268
_cell_measurement_temperature 100.00
_cell_measurement_theta_max 26.29
_cell_measurement_theta_min 2.37
_cell_volume 5020(3)
_computing_cell_refinement 'SAINT V8.40B (?, 2016)'
_computing_data_reduction 'SAINT V8.40B (?, 2016)'
_computing_molecular_graphics 'Olex2 1.5 (Dolomanov et al., 2009)'
_computing_publication_material 'Olex2 1.5 (Dolomanov et al., 2009)'
_computing_structure_refinement 'SHELXL 2019/3 (Sheldrick, 2015)'
_computing_structure_solution 'XT  (Sheldrick, 2015)'
_diffrn_ambient_temperature 100.00
_diffrn_measured_fraction_theta_full 1.000
_diffrn_measured_fraction_theta_max 1.000
_diffrn_measurement_device_type 'Bruker APEX-II CCD'
_diffrn_measurement_method '\f and \w scans'
_diffrn_radiation_type MoK\a
_diffrn_radiation_wavelength 0.71073
_diffrn_reflns_av_unetI/netI 0.0451
_diffrn_reflns_Laue_measured_fraction_full 1.000
_diffrn_reflns_Laue_measured_fraction_max 1.000
_diffrn_reflns_limit_h_max 11
_diffrn_reflns_limit_h_min -11
_diffrn_reflns_limit_k_max 23
_diffrn_reflns_limit_k_min 0
_diffrn_reflns_limit_l_max 36
_diffrn_reflns_limit_l_min 0
_diffrn_reflns_number 10259
_diffrn_reflns_point_group_measured_fraction_full 1.000
_diffrn_reflns_point_group_measured_fraction_max 1.000
_diffrn_reflns_theta_full 25.242
_diffrn_reflns_theta_max 26.372
_diffrn_reflns_theta_min 2.182
_diffrn_source_current 1.4
_diffrn_source_power 0.07
_diffrn_source_voltage 50.0
_diffrn_standards_number 0
_exptl_absorpt_coefficient_mu 1.596
_exptl_absorpt_correction_T_max 0.7465
_exptl_absorpt_correction_T_min 0.6129
_exptl_absorpt_correction_type multi-scan
_exptl_absorpt_process_details
;
SADABS-2016/2 (Bruker,2016/2) was used for absorption correction.
wR2(int) was 0.1117 before and 0.0704 after correction.
The Ratio of minimum to maximum transmission is 0.8210.
The \l/2 correction factor is Not present.
;
_exptl_crystal_colour yellow
_exptl_crystal_colour_primary yellow
_exptl_crystal_density_diffrn 1.300
_exptl_crystal_description plate
_exptl_crystal_F_000 2072
_exptl_crystal_size_max 0.18
_exptl_crystal_size_mid 0.08
_exptl_crystal_size_min 0.04
_refine_diff_density_max 3.704
_refine_diff_density_min -3.812
_refine_diff_density_rms 0.324
_refine_ls_extinction_coef 0.0046(6)
_refine_ls_extinction_expression Fc^*^=kFc[1+0.001xFc^2^\l^3^/sin(2\q)]^-1/4^
_refine_ls_extinction_method 'SHELXL-2019/2 (Sheldrick 2019)'
_refine_ls_goodness_of_fit_ref 1.246
_refine_ls_hydrogen_treatment constr
_refine_ls_matrix_type full
_refine_ls_number_parameters 544
_refine_ls_number_reflns 10259
_refine_ls_number_restraints 590
_refine_ls_restrained_S_all 1.213
_refine_ls_R_factor_all 0.2014
_refine_ls_R_factor_gt 0.1975
_refine_ls_shift/su_max 0.000
_refine_ls_shift/su_mean 0.000
_refine_ls_structure_factor_coef Fsqd
_refine_ls_weighting_details 'w=1/[\s^2^(Fo^2^)+(0.0002P)^2^+373.1275P] where P=(Fo^2^+2Fc^2^)/3'
_refine_ls_weighting_scheme calc
_refine_ls_wR_factor_gt 0.4378
_refine_ls_wR_factor_ref 0.4396
_reflns_Friedel_coverage 0.000
_reflns_number_gt 9731
_reflns_number_total 10259
_reflns_threshold_expression 'I > 2\s(I)'
_cod_data_source_file d4cc06539e3.cif
_cod_data_source_block KSeNSeTrippTHF2
_cod_database_code 7134199
_shelx_shelxl_version_number 2019/3
_shelx_space_group_comment
;
The symmetry employed for this shelxl refinement is uniquely defined
by the following loop, which should always be used as a source of
symmetry information in preference to the above space-group names.
They are only intended as comments.
;
_shelx_estimated_absorpt_t_max 0.939
_shelx_estimated_absorpt_t_min 0.762
_olex2_refinement_description
;
1. Twinned data refinement
 Scales: 0.909(4)
 0.091(4)
2. Fixed Uiso
 At 1.2 times of:
  All C(H) groups, All C(H,H) groups
 At 1.5 times of:
  All C(H,H,H) groups
3. Uiso/Uaniso restraints and constraints
Uanis(C35) \\sim Ueq: with sigma of 0.01 and sigma for terminal atoms of 0.02
Uanis(C17) \\sim Ueq: with sigma of 0.005 and sigma for terminal atoms of 0.01
Uanis(C24) \\sim Ueq: with sigma of 0.01 and sigma for terminal atoms of 0.02
Uanis(C20) = Uanis(C19)
Uanis(C3) = Uanis(C5)
Uanis(C51) = Uanis(C48)
Uanis(C2) = Uanis(C5)
4. Rigid body (RIGU) restrains
 All non-hydrogen atoms
 with sigma for 1-2 distances of 0.004 and sigma for 1-3 distances of 0.004
5.a Ternary CH refined with riding coordinates:
 C24(H24), C39(H39), C42(H42), C27(H27), C30(H30), C45(H45)
5.b Secondary CH2 refined with riding coordinates:
 C51(H51A,H51B), C55(H55A,H55B), C52(H52A,H52B), C54(H54A,H54B), C53(H53A,
 H53B), C49(H49A,H49B), C50(H50A,H50B), C48(H48A,H48B)
5.c Aromatic/amide H refined with riding coordinates:
 C5(H5), C11(H11), C3(H3), C35(H35), C37(H37), C20(H20), C9(H9), C22(H22)
5.d Idealised Me refined as rotating group:
 C14(H14A,H14B,H14C), C47(H47A,H47B,H47C), C15(H15A,H15B,H15C), C28(H28A,H28B,
 H28C), C26(H26A,H26B,H26C), C25(H25A,H25B,H25C), C41(H41A,H41B,H41C), C17(H17A,
 H17B,H17C), C29(H29A,H29B,H29C), C43(H43A,H43B,H43C), C16(H16A,H16B,H16C),
 C40(H40A,H40B,H40C), C44(H44A,H44B,H44C), C31(H31A,H31B,H31C), C46(H46A,H46B,
 H46C), C32(H32A,H32B,H32C)
;
_olex2_submission_special_instructions 'No special instructions were received'

loop_
_space_group_symop_operation_xyz
'x, y, z'
'-x, y+1/2, -z+1/2'
'-x, -y, -z'
'x, -y-1/2, z-1/2'

loop_
_atom_site_label
_atom_site_type_symbol
_atom_site_fract_x
_atom_site_fract_y
_atom_site_fract_z
_atom_site_U_iso_or_equiv
_atom_site_adp_type
_atom_site_occupancy
_atom_site_site_symmetry_order
_atom_site_calc_flag
_atom_site_refinement_flags_posn
_atom_site_refinement_flags_adp
_atom_site_refinement_flags_occupancy
_atom_site_disorder_assembly
_atom_site_disorder_group
Se2 Se 0.34473(17) 0.51273(9) 0.21080(6) 0.0157(4) Uani 1 1 d . . . . .
Se1 Se 0.38140(19) 0.43119(10) 0.35309(6) 0.0193(5) Uani 1 1 d . . . . .
K1 K 0.4591(6) 0.5956(2) 0.31275(17) 0.0400(12) Uani 1 1 d . . . . .
C2 C 0.5493(17) 0.5086(9) 0.2012(6) 0.0187(17) Uani 1 1 d . . . . .
N1 N 0.5666(14) 0.4697(8) 0.2802(5) 0.018(3) Uani 1 1 d . . . . .
C12 C 0.5854(18) 0.4265(9) 0.3573(6) 0.019(3) Uani 1 1 d . . . . .
C5 C 0.8400(17) 0.5038(9) 0.1927(6) 0.0187(17) Uani 1 1 d . . . . .
H5 H 0.940891 0.502136 0.190098 0.022 Uiso 1 1 calc R U . . .
C8 C 0.8059(19) 0.4450(10) 0.3170(6) 0.024(3) Uani 1 1 d . . . . .
C19 C 0.2363(18) 0.6313(10) 0.1525(6) 0.022(2) Uani 1 1 d . . . . .
C51 C 0.243(3) 0.7371(14) 0.3226(8) 0.048(4) Uani 1 1 d . . . . .
H51A H 0.176509 0.695552 0.320235 0.058 Uiso 1 1 calc R U . . .
H51B H 0.267449 0.751192 0.291111 0.058 Uiso 1 1 calc R U . . .
C4 C 0.7548(17) 0.5244(9) 0.1539(6) 0.020(3) Uani 1 1 d . . . . .
C11 C 0.665(2) 0.4017(10) 0.3946(6) 0.023(3) Uani 1 1 d . . . . .
H11 H 0.617296 0.385392 0.420738 0.027 Uiso 1 1 calc R U . . .
C18 C 0.2758(17) 0.5570(10) 0.1525(6) 0.021(3) Uani 1 1 d . . . . .
C13 C 0.6531(18) 0.4476(10) 0.3162(6) 0.020(3) Uani 1 1 d . . . . .
C6 C 0.7860(17) 0.4859(9) 0.2342(6) 0.019(3) Uani 1 1 d . . . . .
C34 C 0.3295(17) 0.3403(10) 0.4325(6) 0.020(3) Uani 1 1 d . . . . .
C33 C 0.3428(18) 0.4126(10) 0.4164(6) 0.024(3) Uani 1 1 d . . . . .
C3 C 0.6049(17) 0.5280(9) 0.1606(6) 0.0187(17) Uani 1 1 d . . . . .
H3 H 0.542230 0.544259 0.136112 0.022 Uiso 1 1 calc R U . . .
C36 C 0.2441(19) 0.3844(12) 0.5040(7) 0.029(3) Uani 1 1 d . . . . .
C35 C 0.2790(16) 0.3289(10) 0.4761(6) 0.021(3) Uani 1 1 d . U . . .
H35 H 0.268694 0.280574 0.486704 0.025 Uiso 1 1 calc R U . . .
C24 C 0.232(2) 0.6792(10) 0.1941(6) 0.026(3) Uani 1 1 d . U . . .
H24 H 0.274361 0.652522 0.221360 0.031 Uiso 1 1 calc R U . . .
C1 C 0.6330(19) 0.4871(11) 0.2398(6) 0.024(3) Uani 1 1 d . . . . .
C37 C 0.264(2) 0.4572(12) 0.4891(7) 0.033(4) Uani 1 1 d . . . . .
H37 H 0.242907 0.495579 0.509355 0.040 Uiso 1 1 calc R U . . .
C39 C 0.360(2) 0.2770(10) 0.4027(7) 0.027(3) Uani 1 1 d . . . . .
H39 H 0.413016 0.295909 0.376240 0.032 Uiso 1 1 calc R U . . .
C38 C 0.312(2) 0.4740(12) 0.4465(7) 0.032(4) Uani 1 1 d . . . . .
C7 C 0.8903(19) 0.4680(11) 0.2753(6) 0.025(3) Uani 1 1 d . . . . .
C21 C 0.178(2) 0.6195(12) 0.0694(7) 0.035(4) Uani 1 1 d . . . . .
C10 C 0.817(2) 0.3995(11) 0.3953(6) 0.026(3) Uani 1 1 d . . . . .
C14 C 0.820(2) 0.5398(12) 0.1088(7) 0.030(4) Uani 1 1 d . . . . .
H14A H 0.827504 0.592296 0.104510 0.046 Uiso 1 1 calc R U . . .
H14B H 0.758682 0.519236 0.083785 0.046 Uiso 1 1 calc R U . . .
H14C H 0.915233 0.517933 0.108527 0.046 Uiso 1 1 calc R U . . .
C20 C 0.1864(18) 0.6605(11) 0.1099(6) 0.022(2) Uani 1 1 d . . . . .
H20 H 0.157221 0.709774 0.108632 0.027 Uiso 1 1 calc R U . . .
C9 C 0.877(2) 0.4202(11) 0.3559(7) 0.027(4) Uani 1 1 d . . . . .
H9 H 0.978566 0.417251 0.355307 0.032 Uiso 1 1 calc R U . . .
C47 C 0.366(3) 0.6026(12) 0.4694(7) 0.039(5) Uani 1 1 d . . . . .
H47A H 0.337913 0.582084 0.498751 0.058 Uiso 1 1 calc R U . . .
H47B H 0.315942 0.648836 0.464099 0.058 Uiso 1 1 calc R U . . .
H47C H 0.469311 0.610570 0.470387 0.058 Uiso 1 1 calc R U . . .
C55 C 0.677(3) 0.6855(13) 0.2398(9) 0.048(5) Uani 1 1 d . . . . .
H55A H 0.579472 0.672446 0.228301 0.057 Uiso 1 1 calc R U . . .
H55B H 0.746962 0.657002 0.222608 0.057 Uiso 1 1 calc R U . . .
C15 C 0.990(2) 0.4061(13) 0.2630(8) 0.038(5) Uani 1 1 d . . . . .
H15A H 1.032970 0.416875 0.233786 0.057 Uiso 1 1 calc R U . . .
H15B H 0.934555 0.361043 0.260094 0.057 Uiso 1 1 calc R U . . .
H15C H 1.065264 0.400670 0.287219 0.057 Uiso 1 1 calc R U . . .
C28 C -0.017(2) 0.6188(16) 0.0084(8) 0.049(6) Uani 1 1 d . . . . .
H28A H -0.059340 0.645168 -0.018151 0.074 Uiso 1 1 calc R U . . .
H28B H -0.085175 0.618722 0.033106 0.074 Uiso 1 1 calc R U . . .
H28C H 0.002819 0.568794 -0.000530 0.074 Uiso 1 1 calc R U . . .
C26 C 0.322(2) 0.7490(12) 0.1864(8) 0.039(5) Uani 1 1 d . . . . .
H26A H 0.277675 0.776792 0.160846 0.058 Uiso 1 1 calc R U . . .
H26B H 0.419571 0.735443 0.179242 0.058 Uiso 1 1 calc R U . . .
H26C H 0.324192 0.778544 0.214390 0.058 Uiso 1 1 calc R U . . .
C42 C 0.183(2) 0.3756(13) 0.5526(7) 0.036(4) Uani 1 1 d . . . . .
H42 H 0.107893 0.414044 0.554678 0.044 Uiso 1 1 calc R U . . .
C25 C 0.079(2) 0.7007(12) 0.2035(9) 0.041(5) Uani 1 1 d . . . . .
H25A H 0.079338 0.734450 0.229468 0.062 Uiso 1 1 calc R U . . .
H25B H 0.023844 0.657364 0.210884 0.062 Uiso 1 1 calc R U . . .
H25C H 0.034603 0.724130 0.176186 0.062 Uiso 1 1 calc R U . . .
O2 O 0.694(2) 0.6704(10) 0.2871(7) 0.063(5) Uani 1 1 d . . . . .
C52 C 0.739(3) 0.7368(15) 0.3077(11) 0.061(6) Uani 1 1 d . . . . .
H52A H 0.844510 0.738795 0.311660 0.073 Uiso 1 1 calc R U . . .
H52B H 0.697393 0.742386 0.338178 0.073 Uiso 1 1 calc R U . . .
C41 C 0.458(3) 0.2211(12) 0.4276(8) 0.041(5) Uani 1 1 d . . . . .
H41A H 0.400303 0.189783 0.446693 0.062 Uiso 1 1 calc R U . . .
H41B H 0.530173 0.246337 0.447021 0.062 Uiso 1 1 calc R U . . .
H41C H 0.505276 0.191541 0.404847 0.062 Uiso 1 1 calc R U . . .
C17 C 0.906(2) 0.3743(11) 0.4376(7) 0.029(4) Uani 1 1 d . U . . .
H17A H 0.978571 0.339565 0.428288 0.044 Uiso 1 1 calc R U . . .
H17B H 0.843312 0.351118 0.459226 0.044 Uiso 1 1 calc R U . . .
H17C H 0.953594 0.416137 0.452386 0.044 Uiso 1 1 calc R U . . .
C29 C 0.228(3) 0.6531(17) -0.0100(8) 0.051(7) Uani 1 1 d . . . . .
H29A H 0.324187 0.661958 0.003864 0.076 Uiso 1 1 calc R U . . .
H29B H 0.205620 0.690148 -0.033338 0.076 Uiso 1 1 calc R U . . .
H29C H 0.225436 0.605122 -0.024433 0.076 Uiso 1 1 calc R U . . .
C43 C 0.105(2) 0.3047(13) 0.5571(8) 0.040(5) Uani 1 1 d . . . . .
H43A H 0.018644 0.304780 0.536637 0.059 Uiso 1 1 calc R U . . .
H43B H 0.077677 0.298438 0.588924 0.059 Uiso 1 1 calc R U . . .
H43C H 0.167780 0.264877 0.548660 0.059 Uiso 1 1 calc R U . . .
C16 C 0.979(2) 0.5355(13) 0.2864(8) 0.041(5) Uani 1 1 d . . . . .
H16A H 1.054128 0.523937 0.309783 0.062 Uiso 1 1 calc R U . . .
H16B H 0.916749 0.573485 0.297976 0.062 Uiso 1 1 calc R U . . .
H16C H 1.022818 0.552649 0.258475 0.062 Uiso 1 1 calc R U . . .
C40 C 0.222(2) 0.2404(11) 0.3821(7) 0.033(4) Uani 1 1 d . . . . .
H40A H 0.247788 0.203937 0.359528 0.050 Uiso 1 1 calc R U . . .
H40B H 0.160008 0.277058 0.367154 0.050 Uiso 1 1 calc R U . . .
H40C H 0.170888 0.216998 0.406765 0.050 Uiso 1 1 calc R U . . .
C44 C 0.297(2) 0.3938(15) 0.5901(7) 0.043(5) Uani 1 1 d . . . . .
H44A H 0.377262 0.359668 0.588428 0.064 Uiso 1 1 calc R U . . .
H44B H 0.255830 0.390025 0.620289 0.064 Uiso 1 1 calc R U . . .
H44C H 0.332051 0.443219 0.585586 0.064 Uiso 1 1 calc R U . . .
C54 C 0.703(3) 0.7643(14) 0.2335(10) 0.054(6) Uani 1 1 d . . . . .
H54A H 0.802264 0.772482 0.224459 0.064 Uiso 1 1 calc R U . . .
H54B H 0.636728 0.783240 0.208792 0.064 Uiso 1 1 calc R U . . .
C53 C 0.681(5) 0.7995(18) 0.2731(12) 0.083(10) Uani 1 1 d . . . . .
H53A H 0.578060 0.810446 0.276830 0.100 Uiso 1 1 calc R U . . .
H53B H 0.737917 0.844436 0.276294 0.100 Uiso 1 1 calc R U . . .
C27 C 0.123(2) 0.6562(14) 0.0254(7) 0.037(4) Uani 1 1 d . . . . .
H27 H 0.102475 0.708120 0.032229 0.045 Uiso 1 1 calc R U . . .
C49 C 0.303(3) 0.8405(15) 0.3630(10) 0.056(6) Uani 1 1 d . . . . .
H49A H 0.288501 0.870145 0.390732 0.067 Uiso 1 1 calc R U . . .
H49B H 0.342485 0.871244 0.338815 0.067 Uiso 1 1 calc R U . . .
C50 C 0.167(3) 0.8031(14) 0.3464(10) 0.054(5) Uani 1 1 d . . . . .
H50A H 0.108828 0.832809 0.324181 0.064 Uiso 1 1 calc R U . . .
H50B H 0.107581 0.787530 0.371895 0.064 Uiso 1 1 calc R U . . .
C48 C 0.399(3) 0.7743(14) 0.3739(8) 0.048(4) Uani 1 1 d . . . . .
H48A H 0.500229 0.785266 0.368735 0.058 Uiso 1 1 calc R U . . .
H48B H 0.390011 0.758557 0.406164 0.058 Uiso 1 1 calc R U . . .
C23 C 0.2666(18) 0.5155(11) 0.1124(6) 0.024(3) Uani 1 1 d . . . . .
C31 C 0.161(2) 0.3912(11) 0.1202(8) 0.033(4) Uani 1 1 d . . . . .
H31A H 0.107465 0.416359 0.143411 0.050 Uiso 1 1 calc R U . . .
H31B H 0.184064 0.341937 0.130721 0.050 Uiso 1 1 calc R U . . .
H31C H 0.103681 0.389005 0.091255 0.050 Uiso 1 1 calc R U . . .
C30 C 0.302(2) 0.4327(12) 0.1125(7) 0.030(4) Uani 1 1 d . . . . .
H30 H 0.369981 0.422694 0.139255 0.036 Uiso 1 1 calc R U . . .
O1 O 0.345(3) 0.7202(12) 0.3427(8) 0.077(6) Uani 1 1 d . . . . .
C46 C 0.194(3) 0.5779(13) 0.4056(9) 0.048(6) Uani 1 1 d . . . . .
H46A H 0.109374 0.566726 0.423054 0.072 Uiso 1 1 calc R U . . .
H46B H 0.184408 0.554590 0.375393 0.072 Uiso 1 1 calc R U . . .
H46C H 0.201351 0.630454 0.401659 0.072 Uiso 1 1 calc R U . . .
C22 C 0.2201(19) 0.5486(11) 0.0710(7) 0.028(3) Uani 1 1 d . . . . .
H22 H 0.217702 0.521060 0.043426 0.034 Uiso 1 1 calc R U . . .
C45 C 0.324(2) 0.5505(12) 0.4309(7) 0.035(4) Uani 1 1 d . . . . .
H45 H 0.403393 0.551913 0.408917 0.042 Uiso 1 1 calc R U . . .
C32 C 0.375(2) 0.4091(13) 0.0683(7) 0.038(5) Uani 1 1 d . . . . .
H32A H 0.306204 0.412131 0.042000 0.056 Uiso 1 1 calc R U . . .
H32B H 0.409518 0.359173 0.071753 0.056 Uiso 1 1 calc R U . . .
H32C H 0.456604 0.441219 0.063131 0.056 Uiso 1 1 calc R U . . .

loop_
_atom_site_aniso_label
_atom_site_aniso_U_11
_atom_site_aniso_U_22
_atom_site_aniso_U_33
_atom_site_aniso_U_23
_atom_site_aniso_U_13
_atom_site_aniso_U_12
Se2 0.0093(7) 0.0197(8) 0.0179(8) 0.0035(6) -0.0018(5) 0.0003(6)
Se1 0.0188(8) 0.0219(9) 0.0169(8) 0.0004(7) -0.0027(6) 0.0008(7)
K1 0.062(3) 0.021(2) 0.038(2) -0.0064(18) 0.012(2) -0.006(2)
C2 0.012(4) 0.015(4) 0.028(4) -0.006(3) 0.001(3) 0.000(3)
N1 0.009(5) 0.021(6) 0.024(5) 0.000(5) 0.000(4) -0.002(5)
C12 0.016(6) 0.020(8) 0.021(6) -0.004(6) -0.002(4) 0.003(6)
C5 0.012(4) 0.015(4) 0.028(4) -0.006(3) 0.001(3) 0.000(3)
C8 0.016(5) 0.029(9) 0.028(6) -0.006(6) 0.000(4) 0.010(6)
C19 0.011(5) 0.029(5) 0.026(5) 0.005(4) 0.002(4) -0.002(4)
C51 0.070(9) 0.051(8) 0.023(7) 0.002(6) -0.004(6) 0.011(7)
C4 0.013(5) 0.016(8) 0.031(6) -0.002(6) 0.002(4) 0.001(5)
C11 0.025(6) 0.021(8) 0.021(7) -0.004(6) -0.004(5) 0.010(6)
C18 0.010(7) 0.030(6) 0.021(6) 0.002(5) -0.003(5) 0.000(6)
C13 0.015(5) 0.023(8) 0.022(6) -0.004(5) -0.005(4) -0.002(5)
C6 0.015(5) 0.015(7) 0.028(5) -0.008(5) 0.002(4) -0.001(5)
C34 0.008(7) 0.029(6) 0.023(6) 0.005(5) -0.002(5) 0.004(5)
C33 0.015(8) 0.028(6) 0.029(8) 0.005(5) 0.006(6) 0.005(6)
C3 0.012(4) 0.015(4) 0.028(4) -0.006(3) 0.001(3) 0.000(3)
C36 0.011(7) 0.046(7) 0.029(7) 0.000(5) -0.002(6) 0.010(6)
C35 0.006(6) 0.030(6) 0.027(5) 0.007(5) 0.002(5) -0.002(5)
C24 0.027(6) 0.025(6) 0.025(6) 0.007(5) -0.005(5) 0.003(5)
C1 0.017(5) 0.028(8) 0.028(6) 0.005(6) 0.002(4) -0.004(6)
C37 0.027(9) 0.043(7) 0.030(8) -0.003(6) 0.001(7) 0.011(7)
C39 0.024(8) 0.026(7) 0.031(8) 0.012(6) 0.015(6) 0.009(6)
C38 0.029(9) 0.035(6) 0.032(8) -0.002(5) -0.001(7) 0.009(7)
C7 0.017(6) 0.030(8) 0.028(6) -0.009(6) 0.001(5) 0.003(5)
C21 0.038(10) 0.038(7) 0.026(6) 0.000(5) -0.006(7) -0.005(7)
C10 0.021(6) 0.035(10) 0.022(6) -0.012(6) -0.008(5) 0.008(7)
C14 0.014(8) 0.037(11) 0.040(8) 0.012(8) 0.005(6) -0.004(8)
C20 0.011(5) 0.029(5) 0.026(5) 0.005(4) 0.002(4) -0.002(4)
C9 0.015(6) 0.034(10) 0.031(6) -0.007(6) -0.004(5) 0.011(7)
C47 0.060(14) 0.032(9) 0.023(9) -0.002(7) 0.000(8) 0.004(10)
C55 0.047(13) 0.032(8) 0.064(10) 0.007(8) -0.007(9) 0.000(9)
C15 0.021(9) 0.053(10) 0.040(11) 0.003(9) 0.009(8) 0.020(8)
C28 0.026(9) 0.082(18) 0.039(12) 0.027(12) 0.000(8) 0.001(10)
C26 0.040(10) 0.038(9) 0.036(11) 0.001(8) -0.011(9) -0.014(8)
C42 0.027(9) 0.050(10) 0.032(7) 0.000(7) 0.006(6) 0.006(8)
C25 0.034(9) 0.032(11) 0.060(14) -0.011(10) 0.015(9) 0.002(8)
O2 0.081(12) 0.042(7) 0.064(9) 0.000(7) 0.001(9) 0.004(8)
C52 0.063(17) 0.050(12) 0.070(12) -0.010(9) 0.001(12) 0.003(11)
C41 0.044(11) 0.025(9) 0.055(13) -0.002(9) -0.003(10) 0.020(9)
C17 0.022(7) 0.036(8) 0.030(6) -0.003(6) -0.002(5) 0.015(6)
C29 0.037(10) 0.09(2) 0.029(9) -0.008(11) 0.009(8) -0.020(12)
C43 0.034(11) 0.048(11) 0.038(11) 0.002(9) 0.014(9) 0.004(8)
C16 0.024(10) 0.044(10) 0.054(13) -0.003(9) -0.015(8) -0.011(8)
C40 0.041(9) 0.024(9) 0.036(10) -0.006(8) 0.008(7) 0.007(7)
C44 0.035(11) 0.063(15) 0.030(8) -0.001(10) 0.004(8) -0.001(10)
C54 0.052(15) 0.036(9) 0.072(12) 0.008(8) 0.005(12) 0.001(10)
C53 0.12(3) 0.049(10) 0.084(15) -0.014(10) -0.017(16) 0.015(15)
C27 0.035(9) 0.056(12) 0.022(7) 0.004(7) 0.003(6) 0.003(8)
C49 0.065(13) 0.043(10) 0.061(15) 0.000(9) 0.007(11) 0.007(8)
C50 0.052(10) 0.045(11) 0.065(15) 0.019(10) 0.015(10) 0.007(8)
C48 0.070(9) 0.051(8) 0.023(7) 0.002(6) -0.004(6) 0.011(7)
C23 0.013(7) 0.034(6) 0.025(6) -0.004(5) -0.008(6) -0.008(6)
C31 0.038(9) 0.020(8) 0.043(11) -0.003(8) 0.006(8) 0.007(7)
C30 0.025(8) 0.038(7) 0.026(8) -0.001(6) -0.001(7) 0.009(6)
O1 0.092(11) 0.067(10) 0.069(11) -0.023(9) -0.027(8) 0.034(9)
C46 0.050(12) 0.036(12) 0.056(14) -0.001(10) -0.013(10) 0.009(10)
C22 0.019(8) 0.040(7) 0.025(7) -0.004(6) -0.009(6) -0.004(6)
C45 0.042(10) 0.036(7) 0.028(9) -0.003(6) -0.001(8) 0.005(7)
C32 0.027(10) 0.047(12) 0.038(10) -0.003(9) 0.001(7) 0.012(9)

loop_
_atom_type_symbol
_atom_type_description
_atom_type_scat_dispersion_real
_atom_type_scat_dispersion_imag
_atom_type_scat_source
C C 0.0033 0.0016 'International Tables Vol C Tables 4.2.6.8 and 6.1.1.4'
H H 0.0000 0.0000 'International Tables Vol C Tables 4.2.6.8 and 6.1.1.4'
K K 0.2009 0.2494 'International Tables Vol C Tables 4.2.6.8 and 6.1.1.4'
N N 0.0061 0.0033 'International Tables Vol C Tables 4.2.6.8 and 6.1.1.4'
O O 0.0106 0.0060 'International Tables Vol C Tables 4.2.6.8 and 6.1.1.4'
Se Se -0.0929 2.2259 'International Tables Vol C Tables 4.2.6.8 and 6.1.1.4'

loop_
_geom_angle_atom_site_label_1
_geom_angle_atom_site_label_2
_geom_angle_atom_site_label_3
_geom_angle
_geom_angle_site_symmetry_1
_geom_angle_site_symmetry_3
_geom_angle_publ_flag
C2 Se2 K1 82.8(5) . . ?
C2 Se2 C18 100.1(7) . . ?
C18 Se2 K1 129.2(5) . . ?
C12 Se1 K1 80.3(5) . . ?
C12 Se1 C33 99.2(7) . . ?
C33 Se1 K1 123.4(6) . . ?
Se1 K1 Se2 80.63(11) . . ?
Se1 K1 C1 78.6(3) . . ?
Se1 K1 C55 143.0(5) . . ?
N1 K1 Se2 55.1(3) . . ?
N1 K1 Se1 55.7(3) . . ?
N1 K1 C51 159.7(6) . . ?
N1 K1 C13 23.9(4) . . ?
N1 K1 C1 23.2(4) . . ?
N1 K1 C55 87.5(5) . . ?
N1 K1 O2 91.2(5) . . ?
C51 K1 Se2 104.9(4) . . ?
C51 K1 Se1 122.7(5) . . ?
C51 K1 C1 146.1(5) . . ?
C51 K1 C55 93.1(7) . . ?
C13 K1 Se2 78.8(3) . . ?
C13 K1 Se1 50.3(3) . . ?
C13 K1 C51 172.0(6) . . ?
C13 K1 C1 41.1(4) . . ?
C13 K1 C55 94.5(5) . . ?
C1 K1 Se2 48.6(3) . . ?
C1 K1 C55 65.3(5) . . ?
C55 K1 Se2 81.5(5) . . ?
O2 K1 Se2 102.0(4) . . ?
O2 K1 Se1 138.2(5) . . ?
O2 K1 C51 97.2(7) . . ?
O2 K1 C13 88.8(5) . . ?
O2 K1 C1 73.2(5) . . ?
O2 K1 C55 22.9(6) . . ?
O1 K1 Se2 122.9(5) . . ?
O1 K1 Se1 124.3(6) . . ?
O1 K1 N1 177.9(6) . . ?
O1 K1 C51 18.2(6) . . ?
O1 K1 C13 158.0(6) . . ?
O1 K1 C1 156.2(7) . . ?
O1 K1 C55 92.5(7) . . ?
O1 K1 O2 89.7(7) . . ?
C3 C2 Se2 122.1(13) . . ?
C3 C2 C1 123.5(15) . . ?
C1 C2 Se2 114.3(13) . . ?
C13 N1 K1 101.7(10) . . ?
C13 N1 C1 116.8(14) . . ?
C1 N1 K1 106.5(11) . . ?
C11 C12 Se1 125.0(14) . . ?
C11 C12 C13 120.6(16) . . ?
C13 C12 Se1 114.3(12) . . ?
C4 C5 H5 118.1 . . ?
C6 C5 H5 118.1 . . ?
C6 C5 C4 123.9(16) . . ?
C13 C8 C7 121.8(16) . . ?
C9 C8 C13 118.3(18) . . ?
C9 C8 C7 120.0(16) . . ?
C18 C19 C24 125.8(16) . . ?
C20 C19 C18 116.4(17) . . ?
C20 C19 C24 117.7(17) . . ?
K1 C51 H51A 76.5 . . ?
K1 C51 H51B 87.7 . . ?
H51A C51 H51B 107.9 . . ?
C50 C51 K1 158.3(16) . . ?
C50 C51 H51A 109.3 . . ?
C50 C51 H51B 109.3 . . ?
O1 C51 K1 48.0(15) . . ?
O1 C51 H51A 109.3 . . ?
O1 C51 H51B 109.3 . . ?
O1 C51 C50 112(2) . . ?
C5 C4 C3 115.2(16) . . ?
C5 C4 C14 121.4(15) . . ?
C3 C4 C14 123.4(16) . . ?
C12 C11 H11 119.0 . . ?
C12 C11 C10 121.9(18) . . ?
C10 C11 H11 119.0 . . ?
C19 C18 Se2 118.5(13) . . ?
C23 C18 Se2 120.0(14) . . ?
C23 C18 C19 121.6(17) . . ?
N1 C13 K1 54.4(9) . . ?
N1 C13 C12 117.2(15) . . ?
N1 C13 C8 125.6(17) . . ?
C12 C13 K1 89.3(10) . . ?
C8 C13 K1 125.4(12) . . ?
C8 C13 C12 117.2(16) . . ?
C5 C6 C1 120.1(16) . . ?
C5 C6 C7 119.4(15) . . ?
C1 C6 C7 120.5(15) . . ?
C33 C34 C39 121.4(16) . . ?
C35 C34 C33 118.8(17) . . ?
C35 C34 C39 119.6(17) . . ?
C34 C33 Se1 120.4(14) . . ?
C34 C33 C38 120.3(17) . . ?
C38 C33 Se1 119.0(14) . . ?
C2 C3 C4 121.6(16) . . ?
C2 C3 H3 119.2 . . ?
C4 C3 H3 119.2 . . ?
C35 C36 C37 119.3(18) . . ?
C35 C36 C42 125.1(19) . . ?
C37 C36 C42 115.7(18) . . ?
C34 C35 H35 118.9 . . ?
C36 C35 C34 122.3(18) . . ?
C36 C35 H35 118.9 . . ?
C19 C24 H24 109.0 . . ?
C19 C24 C26 109.6(16) . . ?
C19 C24 C25 111.0(16) . . ?
C26 C24 H24 109.0 . . ?
C25 C24 H24 109.0 . . ?
C25 C24 C26 109.1(17) . . ?
C2 C1 K1 94.0(11) . . ?
C2 C1 C6 115.7(16) . . ?
N1 C1 K1 50.3(9) . . ?
N1 C1 C2 119.4(15) . . ?
N1 C1 C6 124.9(16) . . ?
C6 C1 K1 125.7(12) . . ?
C36 C37 H37 118.6 . . ?
C38 C37 C36 123(2) . . ?
C38 C37 H37 118.6 . . ?
C34 C39 H39 106.8 . . ?
C34 C39 C41 112.1(17) . . ?
C34 C39 C40 113.0(15) . . ?
C41 C39 H39 106.8 . . ?
C41 C39 C40 110.8(17) . . ?
C40 C39 H39 106.8 . . ?
C33 C38 C45 121.9(18) . . ?
C37 C38 C33 116.5(19) . . ?
C37 C38 C45 121.5(19) . . ?
C8 C7 C6 110.1(14) . . ?
C15 C7 C8 108.6(16) . . ?
C15 C7 C6 110.3(15) . . ?
C16 C7 C8 110.6(16) . . ?
C16 C7 C6 107.8(16) . . ?
C16 C7 C15 109.4(17) . . ?
C20 C21 C27 118(2) . . ?
C22 C21 C20 119.0(19) . . ?
C22 C21 C27 122.8(19) . . ?
C11 C10 C17 121.8(18) . . ?
C9 C10 C11 115.6(17) . . ?
C9 C10 C17 122.6(17) . . ?
C4 C14 H14A 109.5 . . ?
C4 C14 H14B 109.5 . . ?
C4 C14 H14C 109.5 . . ?
H14A C14 H14B 109.5 . . ?
H14A C14 H14C 109.5 . . ?
H14B C14 H14C 109.5 . . ?
C19 C20 H20 118.8 . . ?
C21 C20 C19 122.5(18) . . ?
C21 C20 H20 118.8 . . ?
C8 C9 H9 116.8 . . ?
C10 C9 C8 126.3(18) . . ?
C10 C9 H9 116.8 . . ?
H47A C47 H47B 109.5 . . ?
H47A C47 H47C 109.5 . . ?
H47B C47 H47C 109.5 . . ?
C45 C47 H47A 109.5 . . ?
C45 C47 H47B 109.5 . . ?
C45 C47 H47C 109.5 . . ?
K1 C55 H55A 61.8 . . ?
K1 C55 H55B 118.7 . . ?
H55A C55 H55B 108.5 . . ?
O2 C55 K1 48.9(13) . . ?
O2 C55 H55A 110.2 . . ?
O2 C55 H55B 110.2 . . ?
O2 C55 C54 108(2) . . ?
C54 C55 K1 130.6(19) . . ?
C54 C55 H55A 110.2 . . ?
C54 C55 H55B 110.2 . . ?
C7 C15 H15A 109.5 . . ?
C7 C15 H15B 109.5 . . ?
C7 C15 H15C 109.5 . . ?
H15A C15 H15B 109.5 . . ?
H15A C15 H15C 109.5 . . ?
H15B C15 H15C 109.5 . . ?
H28A C28 H28B 109.5 . . ?
H28A C28 H28C 109.5 . . ?
H28B C28 H28C 109.5 . . ?
C27 C28 H28A 109.5 . . ?
C27 C28 H28B 109.5 . . ?
C27 C28 H28C 109.5 . . ?
C24 C26 H26A 109.5 . . ?
C24 C26 H26B 109.5 . . ?
C24 C26 H26C 109.5 . . ?
H26A C26 H26B 109.5 . . ?
H26A C26 H26C 109.5 . . ?
H26B C26 H26C 109.5 . . ?
C36 C42 H42 105.6 . . ?
C43 C42 C36 111.6(18) . . ?
C43 C42 H42 105.6 . . ?
C43 C42 C44 117(2) . . ?
C44 C42 C36 110.5(17) . . ?
C44 C42 H42 105.6 . . ?
C24 C25 H25A 109.5 . . ?
C24 C25 H25B 109.5 . . ?
C24 C25 H25C 109.5 . . ?
H25A C25 H25B 109.5 . . ?
H25A C25 H25C 109.5 . . ?
H25B C25 H25C 109.5 . . ?
C55 O2 K1 108.2(16) . . ?
C55 O2 C52 105(2) . . ?
C52 O2 K1 122.9(18) . . ?
O2 C52 H52A 110.6 . . ?
O2 C52 H52B 110.6 . . ?
O2 C52 C53 106(2) . . ?
H52A C52 H52B 108.7 . . ?
C53 C52 H52A 110.6 . . ?
C53 C52 H52B 110.6 . . ?
C39 C41 H41A 109.5 . . ?
C39 C41 H41B 109.5 . . ?
C39 C41 H41C 109.5 . . ?
H41A C41 H41B 109.5 . . ?
H41A C41 H41C 109.5 . . ?
H41B C41 H41C 109.5 . . ?
C10 C17 H17A 109.5 . . ?
C10 C17 H17B 109.5 . . ?
C10 C17 H17C 109.5 . . ?
H17A C17 H17B 109.5 . . ?
H17A C17 H17C 109.5 . . ?
H17B C17 H17C 109.5 . . ?
H29A C29 H29B 109.5 . . ?
H29A C29 H29C 109.5 . . ?
H29B C29 H29C 109.5 . . ?
C27 C29 H29A 109.5 . . ?
C27 C29 H29B 109.5 . . ?
C27 C29 H29C 109.5 . . ?
C42 C43 H43A 109.5 . . ?
C42 C43 H43B 109.5 . . ?
C42 C43 H43C 109.5 . . ?
H43A C43 H43B 109.5 . . ?
H43A C43 H43C 109.5 . . ?
H43B C43 H43C 109.5 . . ?
C7 C16 H16A 109.5 . . ?
C7 C16 H16B 109.5 . . ?
C7 C16 H16C 109.5 . . ?
H16A C16 H16B 109.5 . . ?
H16A C16 H16C 109.5 . . ?
H16B C16 H16C 109.5 . . ?
C39 C40 H40A 109.5 . . ?
C39 C40 H40B 109.5 . . ?
C39 C40 H40C 109.5 . . ?
H40A C40 H40B 109.5 . . ?
H40A C40 H40C 109.5 . . ?
H40B C40 H40C 109.5 . . ?
C42 C44 H44A 109.5 . . ?
C42 C44 H44B 109.5 . . ?
C42 C44 H44C 109.5 . . ?
H44A C44 H44B 109.5 . . ?
H44A C44 H44C 109.5 . . ?
H44B C44 H44C 109.5 . . ?
C55 C54 H54A 109.8 . . ?
C55 C54 H54B 109.8 . . ?
H54A C54 H54B 108.2 . . ?
C53 C54 C55 109(3) . . ?
C53 C54 H54A 109.8 . . ?
C53 C54 H54B 109.8 . . ?
C52 C53 H53A 112.3 . . ?
C52 C53 H53B 112.3 . . ?
C54 C53 C52 97(3) . . ?
C54 C53 H53A 112.3 . . ?
C54 C53 H53B 112.3 . . ?
H53A C53 H53B 109.9 . . ?
C21 C27 C28 108.7(19) . . ?
C21 C27 H27 108.8 . . ?
C28 C27 H27 108.8 . . ?
C29 C27 C21 112(2) . . ?
C29 C27 C28 110.2(19) . . ?
C29 C27 H27 108.8 . . ?
H49A C49 H49B 109.5 . . ?
C50 C49 H49A 111.8 . . ?
C50 C49 H49B 111.8 . . ?
C50 C49 C48 100(2) . . ?
C48 C49 H49A 111.8 . . ?
C48 C49 H49B 111.8 . . ?
C51 C50 H50A 112.6 . . ?
C51 C50 H50B 112.6 . . ?
C49 C50 C51 96(2) . . ?
C49 C50 H50A 112.6 . . ?
C49 C50 H50B 112.6 . . ?
H50A C50 H50B 110.1 . . ?
C49 C48 H48A 111.0 . . ?
C49 C48 H48B 111.0 . . ?
H48A C48 H48B 109.0 . . ?
O1 C48 C49 104(2) . . ?
O1 C48 H48A 111.0 . . ?
O1 C48 H48B 111.0 . . ?
C18 C23 C30 122.1(16) . . ?
C18 C23 C22 119.0(18) . . ?
C22 C23 C30 118.8(16) . . ?
H31A C31 H31B 109.5 . . ?
H31A C31 H31C 109.5 . . ?
H31B C31 H31C 109.5 . . ?
C30 C31 H31A 109.5 . . ?
C30 C31 H31B 109.5 . . ?
C30 C31 H31C 109.5 . . ?
C23 C30 H30 107.9 . . ?
C31 C30 C23 107.7(15) . . ?
C31 C30 H30 107.9 . . ?
C31 C30 C32 113.1(18) . . ?
C32 C30 C23 112.1(17) . . ?
C32 C30 H30 107.9 . . ?
C51 O1 K1 113.7(18) . . ?
C51 O1 C48 113(2) . . ?
C48 O1 K1 132.1(16) . . ?
H46A C46 H46B 109.5 . . ?
H46A C46 H46C 109.5 . . ?
H46B C46 H46C 109.5 . . ?
C45 C46 H46A 109.5 . . ?
C45 C46 H46B 109.5 . . ?
C45 C46 H46C 109.5 . . ?
C21 C22 C23 121.5(19) . . ?
C21 C22 H22 119.2 . . ?
C23 C22 H22 119.2 . . ?
C38 C45 C47 113.3(17) . . ?
C38 C45 H45 106.8 . . ?
C47 C45 H45 106.8 . . ?
C46 C45 C38 114(2) . . ?
C46 C45 C47 109.1(19) . . ?
C46 C45 H45 106.8 . . ?
C30 C32 H32A 109.5 . . ?
C30 C32 H32B 109.5 . . ?
C30 C32 H32C 109.5 . . ?
H32A C32 H32B 109.5 . . ?
H32A C32 H32C 109.5 . . ?
H32B C32 H32C 109.5 . . ?

loop_
_geom_bond_atom_site_label_1
_geom_bond_atom_site_label_2
_geom_bond_distance
_geom_bond_site_symmetry_2
_geom_bond_publ_flag
Se2 K1 3.466(5) . ?
Se2 C2 1.946(16) . ?
Se2 C18 1.966(17) . ?
Se1 K1 3.347(5) . ?
Se1 C12 1.906(17) . ?
Se1 C33 1.926(18) . ?
K1 N1 2.721(15) . ?
K1 C51 3.32(3) . ?
K1 C13 3.278(19) . ?
K1 C1 3.39(2) . ?
K1 C55 3.44(3) . ?
K1 O2 2.73(2) . ?
K1 O1 2.70(2) . ?
C2 C3 1.36(2) . ?
C2 C1 1.40(2) . ?
N1 C13 1.36(2) . ?
N1 C1 1.39(2) . ?
C12 C11 1.37(2) . ?
C12 C13 1.43(2) . ?
C5 H5 0.9500 . ?
C5 C4 1.40(2) . ?
C5 C6 1.37(2) . ?
C8 C13 1.43(2) . ?
C8 C7 1.54(3) . ?
C8 C9 1.37(3) . ?
C19 C18 1.42(3) . ?
C19 C24 1.50(3) . ?
C19 C20 1.41(2) . ?
C51 H51A 0.9900 . ?
C51 H51B 0.9900 . ?
C51 C50 1.59(4) . ?
C51 O1 1.13(3) . ?
C4 C3 1.42(2) . ?
C4 C14 1.50(3) . ?
C11 H11 0.9500 . ?
C11 C10 1.42(3) . ?
C18 C23 1.40(2) . ?
C6 C1 1.45(2) . ?
C6 C7 1.54(2) . ?
C34 C33 1.42(3) . ?
C34 C35 1.39(2) . ?
C34 C39 1.49(3) . ?
C33 C38 1.47(3) . ?
C3 H3 0.9500 . ?
C36 C35 1.36(3) . ?
C36 C37 1.43(3) . ?
C36 C42 1.56(3) . ?
C35 H35 0.9500 . ?
C24 H24 1.0000 . ?
C24 C26 1.56(3) . ?
C24 C25 1.52(3) . ?
C37 H37 0.9500 . ?
C37 C38 1.37(3) . ?
C39 H39 1.0000 . ?
C39 C41 1.54(3) . ?
C39 C40 1.55(3) . ?
C38 C45 1.49(3) . ?
C7 C15 1.53(3) . ?
C7 C16 1.52(3) . ?
C21 C20 1.40(3) . ?
C21 C27 1.52(3) . ?
C21 C22 1.37(3) . ?
C10 C9 1.35(3) . ?
C10 C17 1.53(2) . ?
C14 H14A 0.9800 . ?
C14 H14B 0.9800 . ?
C14 H14C 0.9800 . ?
C20 H20 0.9500 . ?
C9 H9 0.9500 . ?
C47 H47A 0.9800 . ?
C47 H47B 0.9800 . ?
C47 H47C 0.9800 . ?
C47 C45 1.51(3) . ?
C55 H55A 0.9900 . ?
C55 H55B 0.9900 . ?
C55 O2 1.41(3) . ?
C55 C54 1.49(3) . ?
C15 H15A 0.9800 . ?
C15 H15B 0.9800 . ?
C15 H15C 0.9800 . ?
C28 H28A 0.9800 . ?
C28 H28B 0.9800 . ?
C28 H28C 0.9800 . ?
C28 C27 1.55(3) . ?
C26 H26A 0.9800 . ?
C26 H26B 0.9800 . ?
C26 H26C 0.9800 . ?
C42 H42 1.0000 . ?
C42 C43 1.51(3) . ?
C42 C44 1.53(3) . ?
C25 H25A 0.9800 . ?
C25 H25B 0.9800 . ?
C25 H25C 0.9800 . ?
O2 C52 1.42(3) . ?
C52 H52A 0.9900 . ?
C52 H52B 0.9900 . ?
C52 C53 1.61(4) . ?
C41 H41A 0.9800 . ?
C41 H41B 0.9800 . ?
C41 H41C 0.9800 . ?
C17 H17A 0.9800 . ?
C17 H17B 0.9800 . ?
C17 H17C 0.9800 . ?
C29 H29A 0.9800 . ?
C29 H29B 0.9800 . ?
C29 H29C 0.9800 . ?
C29 C27 1.46(3) . ?
C43 H43A 0.9800 . ?
C43 H43B 0.9800 . ?
C43 H43C 0.9800 . ?
C16 H16A 0.9800 . ?
C16 H16B 0.9800 . ?
C16 H16C 0.9800 . ?
C40 H40A 0.9800 . ?
C40 H40B 0.9800 . ?
C40 H40C 0.9800 . ?
C44 H44A 0.9800 . ?
C44 H44B 0.9800 . ?
C44 H44C 0.9800 . ?
C54 H54A 0.9900 . ?
C54 H54B 0.9900 . ?
C54 C53 1.35(4) . ?
C53 H53A 0.9900 . ?
C53 H53B 0.9900 . ?
C27 H27 1.0000 . ?
C49 H49A 0.9900 . ?
C49 H49B 0.9900 . ?
C49 C50 1.51(4) . ?
C49 C48 1.54(4) . ?
C50 H50A 0.9900 . ?
C50 H50B 0.9900 . ?
C48 H48A 0.9900 . ?
C48 H48B 0.9900 . ?
C48 O1 1.43(3) . ?
C23 C30 1.56(3) . ?
C23 C22 1.40(3) . ?
C31 H31A 0.9800 . ?
C31 H31B 0.9800 . ?
C31 H31C 0.9800 . ?
C31 C30 1.55(3) . ?
C30 H30 1.0000 . ?
C30 C32 1.55(3) . ?
C46 H46A 0.9800 . ?
C46 H46B 0.9800 . ?
C46 H46C 0.9800 . ?
C46 C45 1.48(3) . ?
C22 H22 0.9500 . ?
C45 H45 1.0000 . ?
C32 H32A 0.9800 . ?
C32 H32B 0.9800 . ?
C32 H32C 0.9800 . ?

loop_
_geom_torsion_atom_site_label_1
_geom_torsion_atom_site_label_2
_geom_torsion_atom_site_label_3
_geom_torsion_atom_site_label_4
_geom_torsion
_geom_torsion_site_symmetry_1
_geom_torsion_site_symmetry_2
_geom_torsion_site_symmetry_3
_geom_torsion_site_symmetry_4
_geom_torsion_publ_flag
Se2 C2 C3 C4 -179.7(13) . . . . ?
Se2 C2 C1 K1 -44.8(11) . . . . ?
Se2 C2 C1 N1 1(2) . . . . ?
Se2 C2 C1 C6 -177.9(13) . . . . ?
Se2 C18 C23 C30 3(2) . . . . ?
Se2 C18 C23 C22 -178.6(13) . . . . ?
Se1 C12 C11 C10 179.8(14) . . . . ?
Se1 C12 C13 K1 50.1(10) . . . . ?
Se1 C12 C13 N1 2(2) . . . . ?
Se1 C12 C13 C8 -179.7(13) . . . . ?
Se1 C33 C38 C37 170.3(15) . . . . ?
Se1 C33 C38 C45 -6(3) . . . . ?
K1 N1 C13 C12 67.3(16) . . . . ?
K1 N1 C13 C8 -111.4(17) . . . . ?
K1 N1 C1 C2 -68.7(18) . . . . ?
K1 N1 C1 C6 110.3(18) . . . . ?
K1 C51 C50 C49 55(5) . . . . ?
K1 C51 O1 C48 171(4) . . . . ?
K1 C55 O2 C52 -133(2) . . . . ?
K1 C55 C54 C53 28(4) . . . . ?
K1 O2 C52 C53 -100(3) . . . . ?
C12 C11 C10 C9 -3(3) . . . . ?
C12 C11 C10 C17 177.7(17) . . . . ?
C5 C4 C3 C2 -4(2) . . . . ?
C5 C6 C1 K1 -117.5(15) . . . . ?
C5 C6 C1 C2 -1(3) . . . . ?
C5 C6 C1 N1 179.7(17) . . . . ?
C5 C6 C7 C8 -176.4(16) . . . . ?
C5 C6 C7 C15 -57(2) . . . . ?
C5 C6 C7 C16 63(2) . . . . ?
C19 C18 C23 C30 -176.7(16) . . . . ?
C19 C18 C23 C22 1(3) . . . . ?
C4 C5 C6 C1 1(3) . . . . ?
C4 C5 C6 C7 -176.8(16) . . . . ?
C11 C12 C13 K1 -133.4(16) . . . . ?
C11 C12 C13 N1 178.1(16) . . . . ?
C11 C12 C13 C8 -3(3) . . . . ?
C11 C10 C9 C8 3(3) . . . . ?
C18 C19 C24 C26 127.0(19) . . . . ?
C18 C19 C24 C25 -112(2) . . . . ?
C18 C19 C20 C21 -1(3) . . . . ?
C18 C23 C30 C31 91(2) . . . . ?
C18 C23 C30 C32 -144.3(18) . . . . ?
C18 C23 C22 C21 -3(3) . . . . ?
C13 N1 C1 K1 -112.7(16) . . . . ?
C13 N1 C1 C2 178.6(16) . . . . ?
C13 N1 C1 C6 -2(3) . . . . ?
C13 C12 C11 C10 4(3) . . . . ?
C13 C8 C7 C6 -5(2) . . . . ?
C13 C8 C7 C15 -125.9(19) . . . . ?
C13 C8 C7 C16 114(2) . . . . ?
C13 C8 C9 C10 -2(3) . . . . ?
C6 C5 C4 C3 2(3) . . . . ?
C6 C5 C4 C14 -176.9(17) . . . . ?
C34 C33 C38 C37 -3(3) . . . . ?
C34 C33 C38 C45 -179.7(18) . . . . ?
C33 C34 C35 C36 -1(2) . . . . ?
C33 C34 C39 C41 132.0(18) . . . . ?
C33 C34 C39 C40 -102(2) . . . . ?
C33 C38 C45 C47 -150(2) . . . . ?
C33 C38 C45 C46 85(3) . . . . ?
C3 C2 C1 K1 132.7(16) . . . . ?
C3 C2 C1 N1 178.7(16) . . . . ?
C3 C2 C1 C6 0(3) . . . . ?
C36 C37 C38 C33 0(3) . . . . ?
C36 C37 C38 C45 176.6(19) . . . . ?
C35 C34 C33 Se1 -169.7(12) . . . . ?
C35 C34 C33 C38 4(2) . . . . ?
C35 C34 C39 C41 -52(2) . . . . ?
C35 C34 C39 C40 74(2) . . . . ?
C35 C36 C37 C38 3(3) . . . . ?
C35 C36 C42 C43 -26(3) . . . . ?
C35 C36 C42 C44 106(2) . . . . ?
C24 C19 C18 Se2 -5(2) . . . . ?
C24 C19 C18 C23 175.3(17) . . . . ?
C24 C19 C20 C21 -176.5(18) . . . . ?
C1 C2 C3 C4 3(3) . . . . ?
C1 N1 C13 K1 115.4(16) . . . . ?
C1 N1 C13 C12 -177.3(16) . . . . ?
C1 N1 C13 C8 4(3) . . . . ?
C1 C6 C7 C8 6(2) . . . . ?
C1 C6 C7 C15 126.2(19) . . . . ?
C1 C6 C7 C16 -114(2) . . . . ?
C37 C36 C35 C34 -2(3) . . . . ?
C37 C36 C42 C43 154.3(19) . . . . ?
C37 C36 C42 C44 -74(2) . . . . ?
C37 C38 C45 C47 34(3) . . . . ?
C37 C38 C45 C46 -91(3) . . . . ?
C39 C34 C33 Se1 7(2) . . . . ?
C39 C34 C33 C38 180.0(17) . . . . ?
C39 C34 C35 C36 -177.3(16) . . . . ?
C7 C8 C13 K1 -68(2) . . . . ?
C7 C8 C13 N1 0(3) . . . . ?
C7 C8 C13 C12 -178.6(16) . . . . ?
C7 C8 C9 C10 178.7(19) . . . . ?
C7 C6 C1 K1 60(2) . . . . ?
C7 C6 C1 C2 175.9(16) . . . . ?
C7 C6 C1 N1 -3(3) . . . . ?
C14 C4 C3 C2 175.2(17) . . . . ?
C20 C19 C18 Se2 -179.5(12) . . . . ?
C20 C19 C18 C23 0(2) . . . . ?
C20 C19 C24 C26 -58(2) . . . . ?
C20 C19 C24 C25 62(2) . . . . ?
C20 C21 C27 C28 -116(2) . . . . ?
C20 C21 C27 C29 122(2) . . . . ?
C20 C21 C22 C23 2(3) . . . . ?
C9 C8 C13 K1 112.8(18) . . . . ?
C9 C8 C13 N1 -178.9(17) . . . . ?
C9 C8 C13 C12 2(3) . . . . ?
C9 C8 C7 C6 173.9(17) . . . . ?
C9 C8 C7 C15 53(2) . . . . ?
C9 C8 C7 C16 -67(2) . . . . ?
C55 O2 C52 C53 25(3) . . . . ?
C55 C54 C53 C52 34(3) . . . . ?
C42 C36 C35 C34 178.0(17) . . . . ?
C42 C36 C37 C38 -177.6(18) . . . . ?
O2 C55 C54 C53 -23(4) . . . . ?
O2 C52 C53 C54 -37(4) . . . . ?
C17 C10 C9 C8 -178.4(19) . . . . ?
C54 C55 O2 K1 128.9(18) . . . . ?
C54 C55 O2 C52 -4(3) . . . . ?
C27 C21 C20 C19 -179.9(17) . . . . ?
C27 C21 C22 C23 -178.1(19) . . . . ?
C49 C48 O1 K1 161.7(19) . . . . ?
C49 C48 O1 C51 -7(4) . . . . ?
C50 C51 O1 K1 170.7(16) . . . . ?
C50 C51 O1 C48 -18(4) . . . . ?
C50 C49 C48 O1 29(3) . . . . ?
C48 C49 C50 C51 -35(2) . . . . ?
C30 C23 C22 C21 175.5(18) . . . . ?
O1 C51 C50 C49 36(3) . . . . ?
C22 C21 C20 C19 0(3) . . . . ?
C22 C21 C27 C28 64(3) . . . . ?
C22 C21 C27 C29 -58(3) . . . . ?
C22 C23 C30 C31 -87(2) . . . . ?
C22 C23 C30 C32 38(2) . . . . ?

loop_
_twin_individual_id
_twin_individual_mass_fraction_refined
1 0.909(4)
2 0.091(4)
